data_7155775
loop_
_publ_author_name
'Han, Bo'
'Peng, Cheng'
'Wang, Biao'
'Huang, Wei'
'Zhou, Jin'
'Tang, Xue'
'Chen, Yang'

_publ_section_title
;
 Drug design based on pentaerythritol tetranitrate reductase: synthesis
 and antibacterial activity of Pogostone derivatives
;
_journal_name_full 'Org. Biomol. Chem.'
_journal_paper_doi 10.1039/C7OB01429E
_journal_year 2017
_chemical_formula_sum 'C17 H13 O4'
_chemical_formula_weight 281.27
_chemical_name_systematic
; 
 ? 
;
_space_group_IT_number 2
_symmetry_cell_setting triclinic
_symmetry_space_group_name_Hall '-P 1'
_symmetry_space_group_name_H-M 'P -1'
_atom_sites_solution_hydrogens geom
_atom_sites_solution_primary direct
_atom_sites_solution_secondary difmap
_audit_creation_method SHELXL-97
_audit_update_record
;
2017-07-06 deposited with the CCDC.
2017-07-19 downloaded from the CCDC.
;
_cell_angle_alpha 88.053(17)
_cell_angle_beta 77.077(18)
_cell_angle_gamma 84.50(2)
_cell_formula_units_Z 2
_cell_length_a 6.9865(17)
_cell_length_b 8.511(2)
_cell_length_c 11.9757(18)
_cell_measurement_reflns_used 608
_cell_measurement_temperature 293(2)
_cell_measurement_theta_max 63.4710
_cell_measurement_theta_min 3.7950
_cell_volume 690.8(3)
_computing_structure_refinement 'SHELXL-97 (Sheldrick, 1997)'
_computing_structure_solution 'SHELXS-97 (Sheldrick, 1990)'
_diffrn_ambient_temperature 293(2)
_diffrn_measured_fraction_theta_full 0.978
_diffrn_measured_fraction_theta_max 0.978
_diffrn_measurement_device_type 'Rigaku Saturn724 CCD'
_diffrn_radiation_monochromator graphite
_diffrn_radiation_source 'fine-focus sealed tube'
_diffrn_radiation_type CuK\a
_diffrn_radiation_wavelength 1.54184
_diffrn_reflns_av_R_equivalents 0.0289
_diffrn_reflns_av_sigmaI/netI 0.0575
_diffrn_reflns_limit_h_max 7
_diffrn_reflns_limit_h_min -8
_diffrn_reflns_limit_k_max 9
_diffrn_reflns_limit_k_min -9
_diffrn_reflns_limit_l_max 14
_diffrn_reflns_limit_l_min -12
_diffrn_reflns_number 3842
_diffrn_reflns_theta_full 65.00
_diffrn_reflns_theta_max 65.00
_diffrn_reflns_theta_min 3.79
_exptl_absorpt_coefficient_mu 0.797
_exptl_absorpt_correction_T_max 0.9612
_exptl_absorpt_correction_T_min 0.9245
_exptl_absorpt_correction_type multi-scan
_exptl_absorpt_process_details 'SADABS; Bruker, 2000'
_exptl_crystal_colour colorless
_exptl_crystal_density_diffrn 1.352
_exptl_crystal_density_method 'not measured'
_exptl_crystal_description block
_exptl_crystal_F_000 294
_exptl_crystal_size_max 0.10
_exptl_crystal_size_mid 0.10
_exptl_crystal_size_min 0.05
_refine_diff_density_max 0.285
_refine_diff_density_min -0.276
_refine_diff_density_rms 0.063
_refine_ls_extinction_coef 0.1013(15)
_refine_ls_extinction_expression Fc^*^=kFc[1+0.001xFc^2^\l^3^/sin(2\q)]^-1/4^
_refine_ls_extinction_method SHELXL
_refine_ls_goodness_of_fit_ref 0.962
_refine_ls_hydrogen_treatment mixed
_refine_ls_matrix_type full
_refine_ls_number_parameters 192
_refine_ls_number_reflns 2291
_refine_ls_number_restraints 0
_refine_ls_restrained_S_all 0.962
_refine_ls_R_factor_all 0.1344
_refine_ls_R_factor_gt 0.0755
_refine_ls_shift/su_max 0.000
_refine_ls_shift/su_mean 0.000
_refine_ls_structure_factor_coef Fsqd
_refine_ls_weighting_details 'calc w=1/[\s^2^(Fo^2^)+(0.1572P)^2^+0.0000P] where P=(Fo^2^+2Fc^2^)/3'
_refine_ls_weighting_scheme calc
_refine_ls_wR_factor_gt 0.2063
_refine_ls_wR_factor_ref 0.2777
_reflns_number_gt 1105
_reflns_number_total 2291
_reflns_threshold_expression >2sigma(I)
_cod_data_source_file c7ob01429e2.cif
_cod_data_source_block exp_3413
_cod_original_sg_symbol_H-M P-1
_cod_database_code 7155775

loop_
_symmetry_equiv_pos_as_xyz
'x, y, z'
'-x, -y, -z'

loop_
_atom_site_label
_atom_site_type_symbol
_atom_site_fract_x
_atom_site_fract_y
_atom_site_fract_z
_atom_site_U_iso_or_equiv
_atom_site_adp_type
_atom_site_occupancy
_atom_site_symmetry_multiplicity
_atom_site_calc_flag
_atom_site_refinement_flags
O1 O 0.4674(4) 0.6696(4) 0.7662(3) 0.0872(11) Uani 1 1 d .
O2 O 0.7735(4) 0.5650(4) 0.6474(3) 0.0853(11) Uani 1 1 d .
O3 O 0.2161(4) 0.2933(4) 0.6451(3) 0.0930(12) Uani 1 1 d .
C1 C -0.7891(7) 0.8657(6) 1.2083(4) 0.0833(14) Uani 1 1 d .
H1 H -0.9156 0.8801 1.2541 0.100 Uiso 1 1 calc R
C2 C -0.6474(7) 0.9578(6) 1.2224(4) 0.0845(14) Uani 1 1 d .
H2 H -0.6777 1.0370 1.2768 0.101 Uiso 1 1 calc R
C3 C -0.4576(7) 0.9333(5) 1.1553(4) 0.0770(13) Uani 1 1 d .
H3 H -0.3613 0.9961 1.1658 0.092 Uiso 1 1 calc R
C4 C -0.4094(6) 0.8173(5) 1.0735(3) 0.0647(11) Uani 1 1 d .
C5 C -0.5549(6) 0.7284(6) 1.0584(4) 0.0758(13) Uani 1 1 d .
H5 H -0.5270 0.6517 1.0021 0.091 Uiso 1 1 calc R
C6 C -0.7443(7) 0.7523(6) 1.1267(4) 0.0843(15) Uani 1 1 d .
H6 H -0.8413 0.6901 1.1165 0.101 Uiso 1 1 calc R
C7 C -0.2067(6) 0.7950(6) 1.0049(4) 0.0710(12) Uani 1 1 d .
H7 H -0.1210 0.8650 1.0193 0.085 Uiso 1 1 calc R
C8 C -0.1294(6) 0.6886(6) 0.9254(4) 0.0739(13) Uani 1 1 d .
H8 H -0.2119 0.6190 0.9067 0.089 Uiso 1 1 calc R
C9 C 0.0750(6) 0.6741(6) 0.8660(3) 0.0711(12) Uani 1 1 d .
H9 H 0.1540 0.7471 0.8840 0.085 Uiso 1 1 calc R
C10 C 0.1614(6) 0.5678(6) 0.7888(4) 0.0736(13) Uani 1 1 d .
H10 H 0.0868 0.4949 0.7663 0.088 Uiso 1 1 calc R
C11 C 0.3733(6) 0.5626(5) 0.7377(3) 0.0660(12) Uani 1 1 d .
C12 C 0.4792(5) 0.4464(5) 0.6574(3) 0.0602(11) Uani 1 1 d .
C13 C 0.6840(6) 0.4528(6) 0.6157(4) 0.0677(12) Uani 1 1 d .
C14 C 0.7924(6) 0.3406(6) 0.5357(4) 0.0737(13) Uani 1 1 d .
H14 H 0.9268 0.3467 0.5075 0.088 Uiso 1 1 calc R
C15 C 0.7037(6) 0.2273(6) 0.5008(4) 0.0706(12) Uani 1 1 d .
O4 O 0.5067(4) 0.2166(4) 0.5386(3) 0.0764(9) Uani 1 1 d .
C16 C 0.3879(6) 0.3216(6) 0.6189(4) 0.0714(12) Uani 1 1 d .
C17 C 0.7961(7) 0.1006(6) 0.4194(4) 0.0932(16) Uani 1 1 d .
H17A H 0.7822 -0.0001 0.4574 0.140 Uiso 1 1 calc R
H17B H 0.9336 0.1144 0.3919 0.140 Uiso 1 1 calc R
H17C H 0.7325 0.1053 0.3559 0.140 Uiso 1 1 calc R

loop_
_atom_site_aniso_label
_atom_site_aniso_U_11
_atom_site_aniso_U_22
_atom_site_aniso_U_33
_atom_site_aniso_U_23
_atom_site_aniso_U_13
_atom_site_aniso_U_12
O1 0.0609(19) 0.108(3) 0.091(2) -0.0323(19) -0.0018(16) -0.0242(18)
O2 0.0539(18) 0.109(3) 0.093(2) -0.0224(19) -0.0055(15) -0.0282(17)
O3 0.0463(18) 0.110(3) 0.120(3) -0.034(2) -0.0010(17) -0.0198(17)
C1 0.062(3) 0.096(4) 0.079(3) -0.005(3) 0.007(2) 0.001(3)
C2 0.079(3) 0.089(3) 0.075(3) -0.020(3) 0.005(2) 0.001(3)
C3 0.071(3) 0.081(3) 0.077(3) -0.012(3) -0.008(2) -0.012(2)
C4 0.054(2) 0.072(3) 0.063(2) -0.007(2) -0.0033(19) -0.004(2)
C5 0.060(3) 0.091(3) 0.071(3) -0.017(2) -0.002(2) -0.008(2)
C6 0.061(3) 0.099(4) 0.091(3) -0.012(3) -0.009(2) -0.016(3)
C7 0.058(2) 0.083(3) 0.071(3) -0.008(2) -0.006(2) -0.015(2)
C8 0.059(3) 0.092(3) 0.068(3) -0.008(2) -0.003(2) -0.015(2)
C9 0.059(3) 0.083(3) 0.067(3) -0.008(2) -0.002(2) -0.017(2)
C10 0.055(2) 0.092(3) 0.072(3) -0.015(3) -0.003(2) -0.020(2)
C11 0.052(2) 0.083(3) 0.063(2) -0.004(2) -0.0076(19) -0.018(2)
C12 0.048(2) 0.075(3) 0.056(2) -0.004(2) -0.0056(18) -0.013(2)
C13 0.052(2) 0.089(3) 0.064(2) -0.003(2) -0.0108(19) -0.015(2)
C14 0.049(2) 0.098(3) 0.070(3) -0.008(3) -0.001(2) -0.015(2)
C15 0.055(2) 0.086(3) 0.068(3) -0.009(2) -0.005(2) -0.009(2)
O4 0.0526(17) 0.091(2) 0.083(2) -0.0221(17) -0.0043(14) -0.0131(15)
C16 0.057(3) 0.084(3) 0.072(3) -0.010(2) -0.009(2) -0.010(2)
C17 0.077(3) 0.098(4) 0.097(4) -0.025(3) 0.000(3) -0.007(3)

loop_
_atom_type_symbol
_atom_type_description
_atom_type_scat_dispersion_real
_atom_type_scat_dispersion_imag
_atom_type_scat_source
C C 0.0181 0.0091 'International Tables Vol C Tables 4.2.6.8 and 6.1.1.4'
H H 0.0000 0.0000 'International Tables Vol C Tables 4.2.6.8 and 6.1.1.4'
O O 0.0492 0.0322 'International Tables Vol C Tables 4.2.6.8 and 6.1.1.4'

loop_
_geom_angle_atom_site_label_1
_geom_angle_atom_site_label_2
_geom_angle_atom_site_label_3
_geom_angle
C6 C1 C2 119.6(5)
C1 C2 C3 119.9(4)
C4 C3 C2 121.1(4)
C5 C4 C3 118.2(4)
C5 C4 C7 122.5(4)
C3 C4 C7 119.3(4)
C4 C5 C6 120.4(4)
C1 C6 C5 120.7(4)
C8 C7 C4 128.7(4)
C7 C8 C9 123.9(4)
C10 C9 C8 126.6(4)
C9 C10 C11 121.1(4)
O1 C11 C12 118.4(4)
O1 C11 C10 117.2(4)
C12 C11 C10 124.3(4)
C13 C12 C16 118.1(4)
C13 C12 C11 118.8(4)
C16 C12 C11 123.1(4)
O2 C13 C12 120.4(4)
O2 C13 C14 119.4(4)
C12 C13 C14 120.2(4)
C15 C14 C13 120.4(4)
C14 C15 O4 121.4(4)
C14 C15 C17 126.9(4)
O4 C15 C17 111.7(4)
C15 O4 C16 122.1(3)
O3 C16 O4 113.6(4)
O3 C16 C12 128.7(4)
O4 C16 C12 117.7(4)

loop_
_geom_bond_atom_site_label_1
_geom_bond_atom_site_label_2
_geom_bond_distance
O1 C11 1.271(5)
O2 C13 1.301(5)
O3 C16 1.217(5)
C1 C6 1.362(6)
C1 C2 1.363(7)
C2 C3 1.389(6)
C3 C4 1.380(6)
C4 C5 1.370(6)
C4 C7 1.468(6)
C5 C6 1.391(6)
C7 C8 1.324(6)
C8 C9 1.441(6)
C9 C10 1.320(6)
C10 C11 1.467(5)
C11 C12 1.434(6)
C12 C13 1.411(5)
C12 C16 1.428(6)
C13 C14 1.415(6)
C14 C15 1.321(6)
C15 O4 1.360(5)
C15 C17 1.479(6)
O4 C16 1.404(5)
